data_4306328
loop_
_publ_author_name
'Chandan Mukherjee'
'Thomas Weyherm\"uller'
'Eberhard Bothe'
'Phalguni Chaudhuri'

_publ_section_title
;
Targeted Oxidase Reactivity with a New Redox-Active Ligand Incorporating
N2O2 Donor Atoms. Complexes of Cu(II), Ni(II), Pd(II), Fe(III), and V(V)
;
_journal_name_full 'Inorganic Chemistry'
_journal_page_first 11620
_journal_page_last 11632
_journal_paper_doi 10.1021/ic8011734
_journal_volume 47
_journal_year 2008
_chemical_formula_sum 'C40 H52 N2 O2'
_chemical_formula_weight 592.84
_chemical_name_systematic
; 
 ? 
;
_space_group_IT_number 15
_symmetry_cell_setting monoclinic
_symmetry_space_group_name_Hall '-C 2yc'
_symmetry_space_group_name_H-M 'C 1 2/c 1'
_atom_sites_solution_hydrogens geom
_atom_sites_solution_primary direct
_atom_sites_solution_secondary difmap
_audit_creation_method SHELXL-97
_cell_angle_alpha 90.00
_cell_angle_beta 101.833(3)
_cell_angle_gamma 90.00
_cell_formula_units_Z 4
_cell_length_a 31.858(2)
_cell_length_b 9.8004(5)
_cell_length_c 11.4541(6)
_cell_measurement_temperature 100(2)
_cell_volume 3500.2(3)
_computing_cell_refinement 'Bruker SAINT V7.46A'
_computing_data_collection 'Bruker SAINT V7.46A'
_computing_data_reduction 'Bruker SAINT V7.46A'
_computing_structure_refinement 'SHELXL-97 (Sheldrick, 1997)'
_computing_structure_solution 'SHELXS-97 (Sheldrick, 1990)'
_diffrn_ambient_temperature 100(2)
_diffrn_measured_fraction_theta_full 0.988
_diffrn_measured_fraction_theta_max 0.988
_diffrn_measurement_device_type 'Bruker Proteum'
_diffrn_radiation_monochromator graphite
_diffrn_radiation_source 'rotating anode'
_diffrn_radiation_type CuK\a
_diffrn_radiation_wavelength 1.54178
_diffrn_reflns_av_R_equivalents 0.0724
_diffrn_reflns_av_sigmaI/netI 0.0483
_diffrn_reflns_limit_h_max 37
_diffrn_reflns_limit_h_min -36
_diffrn_reflns_limit_k_max 10
_diffrn_reflns_limit_k_min -11
_diffrn_reflns_limit_l_max 13
_diffrn_reflns_limit_l_min -12
_diffrn_reflns_number 37811
_diffrn_reflns_theta_full 64.98
_diffrn_reflns_theta_max 64.98
_diffrn_reflns_theta_min 2.83
_exptl_absorpt_coefficient_mu 0.524
_exptl_absorpt_correction_T_max 0.9692
_exptl_absorpt_correction_T_min 0.8420
_exptl_absorpt_correction_type multi-scan
_exptl_absorpt_process_details 'Bruker SADABS 2008/1'
_exptl_crystal_colour colorless
_exptl_crystal_density_diffrn 1.125
_exptl_crystal_density_method 'not measured'
_exptl_crystal_description 'transparent parallelepiped'
_exptl_crystal_F_000 1288
_exptl_crystal_size_max 0.34
_exptl_crystal_size_mid 0.17
_exptl_crystal_size_min 0.06
_refine_diff_density_max 0.363
_refine_diff_density_min -0.249
_refine_diff_density_rms 0.047
_refine_ls_extinction_method none
_refine_ls_goodness_of_fit_ref 1.107
_refine_ls_hydrogen_treatment mixed
_refine_ls_matrix_type full
_refine_ls_number_parameters 211
_refine_ls_number_reflns 2949
_refine_ls_number_restraints 2
_refine_ls_restrained_S_all 1.107
_refine_ls_R_factor_all 0.0633
_refine_ls_R_factor_gt 0.0515
_refine_ls_shift/su_max 0.000
_refine_ls_shift/su_mean 0.000
_refine_ls_structure_factor_coef Fsqd
_refine_ls_weighting_details 'calc w=1/[\s^2^(Fo^2^)+(0.0348P)^2^+6.7668P] where P=(Fo^2^+2Fc^2^)/3'
_refine_ls_weighting_scheme calc
_refine_ls_wR_factor_gt 0.1259
_refine_ls_wR_factor_ref 0.1362
_reflns_number_gt 2429
_reflns_number_total 2949
_reflns_threshold_expression >2sigma(I)
_cod_data_source_file ic8011734_si_001_1.cif
_cod_data_source_block H4L
_cod_depositor_comments
;
The following automatic conversions were performed:
'_exptl_absorpt_correction_type' value 'Multi-Scan' changed to
'multi-scan' according to
'/home/saulius/struct/CIF-dictionaries/cif_core.dic' dictionary named
'cif_core.dic' version 2.4.1 from 2010-06-29.

Automatic conversion script
Id: cif_fix_enum 1527 2010-12-29 10:47:43Z saulius 
;
_cod_database_code 4306328

loop_
_symmetry_equiv_pos_as_xyz
'x, y, z'
'-x, y, -z+1/2'
'x+1/2, y+1/2, z'
'-x+1/2, y+1/2, -z+1/2'
'-x, -y, -z'
'x, -y, z-1/2'
'-x+1/2, -y+1/2, -z'
'x+1/2, -y+1/2, z-1/2'

loop_
_atom_site_label
_atom_site_type_symbol
_atom_site_fract_x
_atom_site_fract_y
_atom_site_fract_z
_atom_site_U_iso_or_equiv
_atom_site_adp_type
_atom_site_occupancy
_atom_site_symmetry_multiplicity
_atom_site_calc_flag
_atom_site_refinement_flags
_atom_site_disorder_assembly
_atom_site_disorder_group
O1 O 0.44192(5) 0.18486(16) 0.10902(14) 0.0315(4) Uani 1 1 d D . .
H1 H 0.4629(7) 0.119(2) 0.143(2) 0.047 Uiso 1 1 d D . .
C2 C 0.40595(6) 0.1547(2) 0.15309(18) 0.0222(5) Uani 1 1 d . . .
C3 C 0.37244(6) 0.2502(2) 0.14098(18) 0.0205(4) Uani 1 1 d . . .
C4 C 0.33757(6) 0.2136(2) 0.19034(18) 0.0208(4) Uani 1 1 d . . .
H4 H 0.3143 0.2759 0.1824 0.025 Uiso 1 1 calc R . .
C5 C 0.33455(6) 0.0912(2) 0.25075(18) 0.0213(5) Uani 1 1 d . . .
C6 C 0.36871(7) 0.0010(2) 0.26204(18) 0.0220(5) Uani 1 1 d . . .
H6 H 0.3678 -0.0831 0.3027 0.026 Uiso 1 1 calc R . .
C7 C 0.40422(6) 0.0329(2) 0.21426(18) 0.0214(5) Uani 1 1 d . . .
N8 N 0.44192(6) -0.05044(18) 0.23727(16) 0.0252(4) Uani 1 1 d D . .
H8 H 0.4512(7) -0.076(2) 0.3174(11) 0.033 Uiso 1 1 d D . .
C9 C 0.45175(6) -0.1426(2) 0.15298(18) 0.0209(5) Uani 1 1 d . . .
C10 C 0.42794(7) -0.1483(2) 0.03679(19) 0.0243(5) Uani 1 1 d . . .
H10 H 0.4034 -0.0921 0.0138 0.029 Uiso 1 1 calc R . .
C11 C 0.44005(7) -0.2361(2) -0.04565(19) 0.0253(5) Uani 1 1 d . . .
H11 H 0.4235 -0.2401 -0.1246 0.030 Uiso 1 1 calc R . .
C12 C 0.47596(7) -0.3178(2) -0.01384(19) 0.0259(5) Uani 1 1 d . . .
H12 H 0.4845 -0.3761 -0.0710 0.031 Uiso 1 1 calc R . .
C13 C 0.49934(7) -0.3136(2) 0.10224(19) 0.0230(5) Uani 1 1 d . . .
H13 H 0.5239 -0.3703 0.1243 0.028 Uiso 1 1 calc R . .
C14 C 0.48768(6) -0.2280(2) 0.18729(18) 0.0197(4) Uani 1 1 d . . .
C15 C 0.37587(7) 0.3915(2) 0.08514(19) 0.0239(5) Uani 1 1 d . . .
C16 C 0.33589(7) 0.4787(2) 0.0851(2) 0.0307(5) Uani 1 1 d . . .
H16A H 0.3105 0.4308 0.0414 0.046 Uiso 1 1 calc R . .
H16B H 0.3388 0.5664 0.0465 0.046 Uiso 1 1 calc R . .
H16C H 0.3329 0.4945 0.1675 0.046 Uiso 1 1 calc R . .
C17 C 0.38112(8) 0.3780(2) -0.0447(2) 0.0312(5) Uani 1 1 d . . .
H17A H 0.3554 0.3354 -0.0925 0.047 Uiso 1 1 calc R . .
H17B H 0.4062 0.3213 -0.0476 0.047 Uiso 1 1 calc R . .
H17C H 0.3851 0.4687 -0.0768 0.047 Uiso 1 1 calc R . .
C18 C 0.41435(7) 0.4682(2) 0.1590(2) 0.0283(5) Uani 1 1 d . . .
H18A H 0.4163 0.5591 0.1248 0.042 Uiso 1 1 calc R . .
H18B H 0.4407 0.4173 0.1578 0.042 Uiso 1 1 calc R . .
H18C H 0.4106 0.4772 0.2414 0.042 Uiso 1 1 calc R . .
C19 C 0.29439(7) 0.0618(2) 0.3012(2) 0.0249(5) Uani 1 1 d . . .
C20 C 0.28850(8) 0.1728(2) 0.3903(2) 0.0369(6) Uani 1 1 d . . .
H20A H 0.3133 0.1729 0.4572 0.055 Uiso 1 1 calc R . .
H20B H 0.2623 0.1546 0.4202 0.055 Uiso 1 1 calc R . .
H20C H 0.2861 0.2619 0.3508 0.055 Uiso 1 1 calc R . .
C21 C 0.25537(7) 0.0583(2) 0.1975(2) 0.0340(6) Uani 1 1 d . . .
H21A H 0.2522 0.1471 0.1574 0.051 Uiso 1 1 calc R . .
H21B H 0.2295 0.0381 0.2283 0.051 Uiso 1 1 calc R . .
H21C H 0.2595 -0.0126 0.1406 0.051 Uiso 1 1 calc R . .
C22 C 0.29714(8) -0.0763(2) 0.3655(2) 0.0358(6) Uani 1 1 d . . .
H22A H 0.3007 -0.1493 0.3097 0.054 Uiso 1 1 calc R . .
H22B H 0.2708 -0.0918 0.3950 0.054 Uiso 1 1 calc R . .
H22C H 0.3217 -0.0762 0.4327 0.054 Uiso 1 1 calc R . .

loop_
_atom_site_aniso_label
_atom_site_aniso_U_11
_atom_site_aniso_U_22
_atom_site_aniso_U_33
_atom_site_aniso_U_23
_atom_site_aniso_U_13
_atom_site_aniso_U_12
O1 0.0248(8) 0.0320(9) 0.0405(10) 0.0018(7) 0.0135(7) 0.0015(7)
C2 0.0205(11) 0.0233(11) 0.0235(11) -0.0030(8) 0.0061(8) -0.0016(9)
C3 0.0220(11) 0.0191(11) 0.0200(11) -0.0011(8) 0.0031(8) -0.0009(8)
C4 0.0199(10) 0.0182(11) 0.0238(11) -0.0014(8) 0.0029(8) 0.0018(8)
C5 0.0235(11) 0.0193(11) 0.0208(11) -0.0016(8) 0.0038(8) -0.0010(8)
C6 0.0259(11) 0.0154(10) 0.0234(11) 0.0000(8) 0.0024(8) -0.0003(8)
C7 0.0212(11) 0.0191(11) 0.0227(11) -0.0032(8) 0.0013(8) 0.0037(8)
N8 0.0255(10) 0.0253(10) 0.0235(10) -0.0039(7) 0.0018(7) 0.0080(8)
C9 0.0216(11) 0.0161(10) 0.0250(11) -0.0011(8) 0.0051(8) -0.0016(8)
C10 0.0235(11) 0.0200(11) 0.0276(12) 0.0011(9) 0.0015(9) 0.0029(9)
C11 0.0319(12) 0.0216(11) 0.0219(11) -0.0003(8) 0.0040(9) -0.0024(9)
C12 0.0330(12) 0.0195(11) 0.0275(12) -0.0034(8) 0.0116(9) -0.0016(9)
C13 0.0220(11) 0.0179(11) 0.0298(12) 0.0012(8) 0.0072(9) 0.0012(8)
C14 0.0180(10) 0.0155(10) 0.0258(11) 0.0015(8) 0.0051(8) -0.0025(8)
C15 0.0261(11) 0.0198(11) 0.0267(12) 0.0024(8) 0.0074(9) -0.0016(9)
C16 0.0338(13) 0.0206(12) 0.0384(14) 0.0091(9) 0.0090(10) 0.0016(10)
C17 0.0395(13) 0.0268(12) 0.0280(13) 0.0037(9) 0.0084(10) -0.0047(10)
C18 0.0318(12) 0.0232(12) 0.0310(13) 0.0004(9) 0.0090(10) -0.0048(9)
C19 0.0263(11) 0.0199(11) 0.0306(12) 0.0036(9) 0.0106(9) 0.0003(9)
C20 0.0420(14) 0.0320(14) 0.0418(15) -0.0010(11) 0.0204(11) 0.0006(11)
C21 0.0265(12) 0.0328(13) 0.0441(15) 0.0064(10) 0.0105(10) -0.0019(10)
C22 0.0358(13) 0.0292(13) 0.0459(15) 0.0097(11) 0.0165(11) 0.0012(10)

loop_
_atom_type_symbol
_atom_type_description
_atom_type_scat_dispersion_real
_atom_type_scat_dispersion_imag
_atom_type_scat_source
C C 0.0181 0.0091 'International Tables Vol C Tables 4.2.6.8 and 6.1.1.4'
H H 0.0000 0.0000 'International Tables Vol C Tables 4.2.6.8 and 6.1.1.4'
N N 0.0311 0.0180 'International Tables Vol C Tables 4.2.6.8 and 6.1.1.4'
O O 0.0492 0.0322 'International Tables Vol C Tables 4.2.6.8 and 6.1.1.4'

loop_
_geom_angle_atom_site_label_1
_geom_angle_atom_site_label_2
_geom_angle_atom_site_label_3
_geom_angle
_geom_angle_site_symmetry_1
_geom_angle_site_symmetry_3
_geom_angle_publ_flag
O1 C2 C7 119.43(18) . . ?
O1 C2 C3 119.59(18) . . ?
C7 C2 C3 120.91(18) . . ?
C4 C3 C2 116.19(18) . . ?
C4 C3 C15 122.08(18) . . ?
C2 C3 C15 121.55(18) . . ?
C3 C4 C5 124.30(19) . . ?
C6 C5 C4 117.43(18) . . ?
C6 C5 C19 122.93(18) . . ?
C4 C5 C19 119.64(18) . . ?
C5 C6 C7 120.39(19) . . ?
C6 C7 C2 120.75(18) . . ?
C6 C7 N8 121.25(18) . . ?
C2 C7 N8 117.65(18) . . ?
C9 N8 C7 122.53(17) . . ?
C10 C9 N8 121.94(18) . . ?
C10 C9 C14 119.73(18) . . ?
N8 C9 C14 118.30(18) . . ?
C11 C10 C9 120.14(19) . . ?
C12 C11 C10 120.6(2) . . ?
C11 C12 C13 119.27(19) . . ?
C12 C13 C14 121.42(19) . . ?
C13 C14 C9 118.77(18) . . ?
C13 C14 C14 120.75(18) . 2_655 ?
C9 C14 C14 120.48(18) . 2_655 ?
C16 C15 C18 107.28(18) . . ?
C16 C15 C17 107.66(18) . . ?
C18 C15 C17 110.03(17) . . ?
C16 C15 C3 111.80(17) . . ?
C18 C15 C3 109.17(17) . . ?
C17 C15 C3 110.84(17) . . ?
C20 C19 C21 109.99(19) . . ?
C20 C19 C22 108.02(18) . . ?
C21 C19 C22 108.02(18) . . ?
C20 C19 C5 110.08(17) . . ?
C21 C19 C5 108.61(17) . . ?
C22 C19 C5 112.10(17) . . ?

loop_
_geom_bond_atom_site_label_1
_geom_bond_atom_site_label_2
_geom_bond_distance
_geom_bond_site_symmetry_2
_geom_bond_publ_flag
O1 C2 1.376(2) . ?
C2 C7 1.391(3) . ?
C2 C3 1.405(3) . ?
C3 C4 1.393(3) . ?
C3 C15 1.539(3) . ?
C4 C5 1.398(3) . ?
C5 C6 1.387(3) . ?
C5 C19 1.535(3) . ?
C6 C7 1.390(3) . ?
C7 N8 1.432(3) . ?
N8 C9 1.404(3) . ?
C9 C10 1.391(3) . ?
C9 C14 1.407(3) . ?
C10 C11 1.389(3) . ?
C11 C12 1.382(3) . ?
C12 C13 1.385(3) . ?
C13 C14 1.393(3) . ?
C14 C14 1.489(4) 2_655 ?
C15 C16 1.533(3) . ?
C15 C18 1.535(3) . ?
C15 C17 1.536(3) . ?
C19 C20 1.530(3) . ?
C19 C21 1.533(3) . ?
C19 C22 1.535(3) . ?
